data_7005510
loop_
_publ_author_name
'Suzaki, Yuji'
'Osakada, Kohtaro'

_publ_section_title
;
 Ferrocene-containing [2]- and [3]rotaxanes. Preparation via an
 end-capping cross-metathesis reaction and electrochemical properties
;
_journal_issue 23
_journal_name_full 'Dalton Transactions'
_journal_page_first 2376
_journal_paper_doi 10.1039/b702785k
_journal_year 2007
_chemical_formula_moiety 'C18 H18 Fe O4 '
_chemical_formula_sum 'C18 H18 Fe O4'
_chemical_formula_weight 354.18
_space_group_IT_number 15
_symmetry_cell_setting monoclinic
_symmetry_Int_Tables_number 15
_symmetry_space_group_name_Hall '-C 2yc'
_symmetry_space_group_name_H-M 'C 1 2/c 1'
_cell_angle_alpha 90.0000
_cell_angle_beta 119.668(15)
_cell_angle_gamma 90.0000
_cell_formula_units_Z 4
_cell_length_a 22.261(5)
_cell_length_b 7.449(3)
_cell_length_c 11.557(3)
_cell_measurement_reflns_used 25
_cell_measurement_temperature 298.1
_cell_measurement_theta_max 15.0
_cell_measurement_theta_min 12.6
_cell_volume 1665.2(9)
_computing_cell_refinement WinAFC
_computing_data_collection WinAFC
_computing_data_reduction CrystalStructure
_computing_publication_material 'CrystalStructure 3.7.0'
_computing_structure_refinement CRYSTALS
_computing_structure_solution SIR97
_diffrn_measured_fraction_theta_full 0.998
_diffrn_measured_fraction_theta_max 0.998
_diffrn_measurement_device_type 'Rigaku AFC7R'
_diffrn_measurement_method \w
_diffrn_radiation_type 'Mo K\a'
_diffrn_radiation_wavelength 0.71069
_diffrn_reflns_av_R_equivalents 0.044
_diffrn_reflns_limit_h_max 28
_diffrn_reflns_limit_h_min -24
_diffrn_reflns_limit_k_max 9
_diffrn_reflns_limit_k_min 0
_diffrn_reflns_limit_l_max 0
_diffrn_reflns_limit_l_min -14
_diffrn_reflns_number 2069
_diffrn_reflns_theta_full 27.49
_diffrn_reflns_theta_max 27.49
_diffrn_standards_decay_% 0.00
_diffrn_standards_interval_count 0
_diffrn_standards_number 3
_exptl_absorpt_coefficient_mu 0.921
_exptl_absorpt_correction_T_max 0.912
_exptl_absorpt_correction_T_min 0.819
_exptl_absorpt_correction_type psi-scan
_exptl_absorpt_process_details '(North, Phillips & Mathews, 1968)'
_exptl_crystal_colour orange
_exptl_crystal_density_diffrn 1.413
_exptl_crystal_description prismatic
_exptl_crystal_F_000 736.00
_exptl_crystal_size_max 0.20
_exptl_crystal_size_mid 0.15
_exptl_crystal_size_min 0.10
_refine_diff_density_max 0.31
_refine_diff_density_min -0.26
_refine_ls_extinction_method none
_refine_ls_goodness_of_fit_ref 1.000
_refine_ls_hydrogen_treatment refall
_refine_ls_number_parameters 114
_refine_ls_number_reflns 1439
_refine_ls_R_factor_gt 0.0394
_refine_ls_shift/su_max 0.0000
_refine_ls_structure_factor_coef F
_refine_ls_weighting_details 'w = 1/[0.0014Fo^2^ + 1.0000\s(Fo^2^)]'
_refine_ls_weighting_scheme calc
_refine_ls_wR_factor_ref 0.0552
_reflns_number_gt 1437
_reflns_number_total 1919
_reflns_threshold_expression F^2^>2.0\s(F^2^)
_cod_data_source_file b702785k.txt
_cod_data_source_block '_Fe(CH2OCOCHCH2)2'
_cod_depositor_comments
;
The following automatic conversions were performed:
'_geom_angle_publ_flag' value 'No' changed to 'no' according to
'/home/saulius/struct/CIF-dictionaries/cif_core.dic' dictionary named
'cif_core.dic' version 2.4.1 from 2010-06-29 (91
time).

'_geom_bond_publ_flag' value 'No' changed to 'no' according to
'/home/saulius/struct/CIF-dictionaries/cif_core.dic' dictionary named
'cif_core.dic' version 2.4.1 from 2010-06-29 (30 times).

Automatic conversion script
Id: cif_fix_enum 1527 2010-12-29 10:47:43Z saulius 

The following automatic conversions were performed:

'_exptl_absorpt_correction_type' tag value 'psi-scans' was replaced
with 'psi-scan' value.

Automatic conversion script
Id: cif_fix_values 1646 2011-03-28 12:23:43Z adriana 
;
_cod_original_cell_volume 1665.1(8)
_cod_original_formula_sum 'C18 H18 Fe O4 '
_cod_database_code 7005510

loop_
_symmetry_equiv_pos_site_id
_symmetry_equiv_pos_as_xyz
1 +X,+Y,+Z
2 -X,+Y,1/2-Z
3 -X,-Y,-Z
4 +X,-Y,1/2+Z
5 1/2+X,1/2+Y,+Z
6 1/2-X,1/2+Y,1/2-Z
7 1/2-X,1/2-Y,-Z
8 1/2+X,1/2-Y,1/2+Z

loop_
_atom_site_label
_atom_site_type_symbol
_atom_site_fract_x
_atom_site_fract_y
_atom_site_fract_z
_atom_site_U_iso_or_equiv
_atom_site_adp_type
_atom_site_occupancy
_atom_site_symmetry_multiplicity
_atom_site_calc_flag
_atom_site_refinement_flags
_atom_site_disorder_assembly
_atom_site_disorder_group
Fe(1) Fe 0.0000 0.45522(6) 0.2500 0.03648(14) Uani 1.00 2 d S . .
O(1) O 0.10800(13) 0.0513(3) 0.6410(2) 0.0773(8) Uani 1.00 1 d . . .
O(2) O 0.14485(12) 0.0307(3) 0.4944(2) 0.0545(5) Uani 1.00 1 d . . .
C(1) C 0.2454(2) -0.0483(6) 0.8401(4) 0.0907(14) Uani 1.00 1 d . . .
C(2) C 0.2243(2) -0.0404(5) 0.7150(4) 0.0719(11) Uani 1.00 1 d . . .
C(3) C 0.15258(18) 0.0184(4) 0.6164(3) 0.0530(8) Uani 1.00 1 d . . .
C(4) C 0.07826(16) 0.0958(4) 0.3889(2) 0.0482(7) Uani 1.00 1 d . . .
C(5) C 0.07911(12) 0.2949(3) 0.3801(2) 0.0406(6) Uani 1.00 1 d . . .
C(6) C 0.06052(14) 0.4176(4) 0.4511(2) 0.0452(7) Uani 1.00 1 d . . .
C(7) C 0.06913(16) 0.5942(4) 0.4164(2) 0.0515(7) Uani 1.00 1 d . . .
C(8) C 0.09351(16) 0.5824(4) 0.3244(3) 0.0554(8) Uani 1.00 1 d . . .
C(9) C 0.10002(13) 0.3983(4) 0.3018(2) 0.0485(7) Uani 1.00 1 d . . .
H(1) H 0.2148 -0.0144 0.8712 0.097 Uiso 1.00 1 c R . .
H(2) H 0.2910 -0.0866 0.9015 0.097 Uiso 1.00 1 c R . .
H(3) H 0.2550 -0.0743 0.6842 0.081 Uiso 1.00 1 c R . .
H(4) H 0.0688 0.0445 0.3064 0.054 Uiso 1.00 1 c R . .
H(5) H 0.0431 0.0616 0.4085 0.053 Uiso 1.00 1 c R . .
H(6) H 0.0442 0.3861 0.5104 0.051 Uiso 1.00 1 c R . .
H(7) H 0.0594 0.7019 0.4481 0.056 Uiso 1.00 1 c R . .
H(8) H 0.1031 0.6810 0.2839 0.063 Uiso 1.00 1 c R . .
H(9) H 0.1153 0.3518 0.2442 0.058 Uiso 1.00 1 c R . .

loop_
_atom_site_aniso_label
_atom_site_aniso_U_11
_atom_site_aniso_U_22
_atom_site_aniso_U_33
_atom_site_aniso_U_12
_atom_site_aniso_U_13
_atom_site_aniso_U_23
Fe(1) 0.0385(2) 0.0354(2) 0.0312(2) 0.0000 0.0139(2) 0.0000
O(1) 0.0703(16) 0.112(2) 0.0514(13) 0.0219(15) 0.0311(12) 0.0194(14)
O(2) 0.0537(11) 0.0602(13) 0.0454(10) 0.0174(10) 0.0214(9) 0.0102(10)
C(1) 0.065(2) 0.118(3) 0.059(2) 0.012(2) 0.0085(18) 0.018(2)
C(2) 0.062(2) 0.079(2) 0.061(2) 0.0135(19) 0.0204(17) 0.0160(19)
C(3) 0.0570(17) 0.0488(16) 0.0421(15) 0.0061(13) 0.0161(13) 0.0063(13)
C(4) 0.0520(16) 0.0479(15) 0.0338(13) 0.0104(12) 0.0129(11) 0.0023(11)
C(5) 0.0398(13) 0.0445(14) 0.0312(12) 0.0023(11) 0.0127(10) 0.0005(11)
C(6) 0.0451(14) 0.0516(16) 0.0305(12) 0.0032(12) 0.0123(10) -0.0010(11)
C(7) 0.0538(16) 0.0424(14) 0.0434(15) -0.0045(13) 0.0127(12) -0.0106(12)
C(8) 0.0472(15) 0.0547(18) 0.0551(17) -0.0115(13) 0.0183(13) 0.0048(14)
C(9) 0.0383(13) 0.0624(17) 0.0434(14) 0.0014(13) 0.0192(11) 0.0040(13)

loop_
_atom_type_symbol
_atom_type_description
_atom_type_scat_dispersion_real
_atom_type_scat_dispersion_imag
_atom_type_scat_source
C C 0.003 0.002
;
International Tables for Crystallography
(1992, Vol. C, Tables 4.2.6.8 and 6.1.1.4)
;
H H 0.000 0.000
;
International Tables for Crystallography
(1992, Vol. C, Table 6.1.1.4)
;
O O 0.011 0.006
;
International Tables for Crystallography
(1992, Vol. C, Tables 4.2.6.8 and 6.1.1.4)
;
Fe Fe 0.346 0.844
;
International Tables for Crystallography
(1992, Vol. C, Tables 4.2.6.8 and 6.1.1.4)
;

loop_
_geom_angle_atom_site_label_1
_geom_angle_atom_site_label_2
_geom_angle_atom_site_label_3
_geom_angle
_geom_angle_publ_flag
_geom_angle_site_symmetry_1
_geom_angle_site_symmetry_2
_geom_angle_site_symmetry_3
C(5) Fe(1) C(5) 108.38(10) no . . 55502
C(5) Fe(1) C(6) 40.63(12) no . . .
C(5) Fe(1) C(6) 126.77(12) no . . 55502
C(5) Fe(1) C(7) 68.38(11) no . . .
C(5) Fe(1) C(7) 163.54(14) no . . 55502
C(5) Fe(1) C(8) 68.56(11) no . . .
C(5) Fe(1) C(8) 155.03(15) no . . 55502
C(5) Fe(1) C(9) 41.00(13) no . . .
C(5) Fe(1) C(9) 120.80(12) no . . 55502
C(5) Fe(1) C(6) 126.77(12) no 55502 . .
C(5) Fe(1) C(6) 40.63(12) no 55502 . 55502
C(5) Fe(1) C(7) 163.54(14) no 55502 . .
C(5) Fe(1) C(7) 68.38(11) no 55502 . 55502
C(5) Fe(1) C(8) 155.03(15) no 55502 . .
C(5) Fe(1) C(8) 68.56(11) no 55502 . 55502
C(5) Fe(1) C(9) 120.80(12) no 55502 . .
C(5) Fe(1) C(9) 41.00(13) no 55502 . 55502
C(6) Fe(1) C(6) 164.26(12) no . . 55502
C(6) Fe(1) C(7) 40.40(12) no . . .
C(6) Fe(1) C(7) 154.12(13) no . . 55502
C(6) Fe(1) C(8) 68.03(14) no . . .
C(6) Fe(1) C(8) 120.05(15) no . . 55502
C(6) Fe(1) C(9) 68.28(14) no . . .
C(6) Fe(1) C(9) 108.25(13) no . . 55502
C(6) Fe(1) C(7) 154.12(13) no 55502 . .
C(6) Fe(1) C(7) 40.40(12) no 55502 . 55502
C(6) Fe(1) C(8) 120.05(15) no 55502 . .
C(6) Fe(1) C(8) 68.03(14) no 55502 . 55502
C(6) Fe(1) C(9) 108.25(13) no 55502 . .
C(6) Fe(1) C(9) 68.28(14) no 55502 . 55502
C(7) Fe(1) C(7) 119.39(12) no . . 55502
C(7) Fe(1) C(8) 40.39(16) no . . .
C(7) Fe(1) C(8) 107.16(13) no . . 55502
C(7) Fe(1) C(9) 68.12(14) no . . .
C(7) Fe(1) C(9) 125.60(15) no . . 55502
C(7) Fe(1) C(8) 107.16(13) no 55502 . .
C(7) Fe(1) C(8) 40.39(16) no 55502 . 55502
C(7) Fe(1) C(9) 125.60(15) no 55502 . .
C(7) Fe(1) C(9) 68.12(14) no 55502 . 55502
C(8) Fe(1) C(8) 124.93(13) no . . 55502
C(8) Fe(1) C(9) 40.51(13) no . . .
C(8) Fe(1) C(9) 162.20(14) no . . 55502
C(8) Fe(1) C(9) 162.20(14) no 55502 . .
C(8) Fe(1) C(9) 40.51(13) no 55502 . 55502
C(9) Fe(1) C(9) 156.05(13) no . . 55502
C(3) O(2) C(4) 116.8(3) no . . .
C(1) C(2) C(3) 122.1(4) no . . .
O(1) C(3) O(2) 123.6(2) no . . .
O(1) C(3) C(2) 125.6(3) no . . .
O(2) C(3) C(2) 110.8(3) no . . .
O(2) C(4) C(5) 110.3(2) no . . .
Fe(1) C(5) C(4) 126.76(16) no . . .
Fe(1) C(5) C(6) 69.94(14) no . . .
Fe(1) C(5) C(9) 69.59(15) no . . .
C(4) C(5) C(6) 125.8(3) no . . .
C(4) C(5) C(9) 126.9(3) no . . .
C(6) C(5) C(9) 107.3(2) no . . .
Fe(1) C(6) C(5) 69.43(14) no . . .
Fe(1) C(6) C(7) 69.94(15) no . . .
C(5) C(6) C(7) 108.4(3) no . . .
Fe(1) C(7) C(6) 69.66(15) no . . .
Fe(1) C(7) C(8) 69.70(17) no . . .
C(6) C(7) C(8) 108.1(3) no . . .
Fe(1) C(8) C(7) 69.91(19) no . . .
Fe(1) C(8) C(9) 69.55(17) no . . .
C(7) C(8) C(9) 108.1(3) no . . .
Fe(1) C(9) C(5) 69.41(17) no . . .
Fe(1) C(9) C(8) 69.94(19) no . . .
C(5) C(9) C(8) 108.0(3) no . . .
C(2) C(1) H(1) 118.9 no . . .
C(2) C(1) H(2) 121.1 no . . .
H(1) C(1) H(2) 120.0 no . . .
C(1) C(2) H(3) 118.7 no . . .
C(3) C(2) H(3) 119.2 no . . .
O(2) C(4) H(4) 109.4 no . . .
O(2) C(4) H(5) 109.1 no . . .
C(5) C(4) H(4) 109.6 no . . .
C(5) C(4) H(5) 108.9 no . . .
H(4) C(4) H(5) 109.5 no . . .
Fe(1) C(6) H(6) 125.5 no . . .
C(5) C(6) H(6) 125.6 no . . .
C(7) C(6) H(6) 125.9 no . . .
Fe(1) C(7) H(7) 125.4 no . . .
C(6) C(7) H(7) 126.0 no . . .
C(8) C(7) H(7) 125.9 no . . .
Fe(1) C(8) H(8) 125.4 no . . .
C(7) C(8) H(8) 125.8 no . . .
C(9) C(8) H(8) 126.1 no . . .
Fe(1) C(9) H(9) 125.9 no . . .
C(5) C(9) H(9) 126.0 no . . .
C(8) C(9) H(9) 126.0 no . . .

loop_
_geom_bond_atom_site_label_1
_geom_bond_atom_site_label_2
_geom_bond_distance
_geom_bond_publ_flag
_geom_bond_site_symmetry_1
_geom_bond_site_symmetry_2
Fe(1) C(5) 2.041(2) no . .
Fe(1) C(5) 2.041(2) no . 55502
Fe(1) C(6) 2.048(2) no . .
Fe(1) C(6) 2.048(2) no . 55502
Fe(1) C(7) 2.052(2) no . .
Fe(1) C(7) 2.052(2) no . 55502
Fe(1) C(8) 2.049(3) no . .
Fe(1) C(8) 2.049(3) no . 55502
Fe(1) C(9) 2.044(3) no . .
Fe(1) C(9) 2.044(3) no . 55502
O(1) C(3) 1.185(5) no . .
O(2) C(3) 1.337(4) no . .
O(2) C(4) 1.459(3) no . .
C(1) C(2) 1.281(6) no . .
C(2) C(3) 1.495(4) no . .
C(4) C(5) 1.487(4) no . .
C(5) C(6) 1.420(4) no . .
C(5) C(9) 1.430(5) no . .
C(6) C(7) 1.416(4) no . .
C(7) C(8) 1.416(6) no . .
C(8) C(9) 1.417(4) no . .
C(1) H(1) 0.950 no . .
C(1) H(2) 0.950 no . .
C(2) H(3) 0.950 no . .
C(4) H(4) 0.950 no . .
C(4) H(5) 0.950 no . .
C(6) H(6) 0.950 no . .
C(7) H(7) 0.950 no . .
C(8) H(8) 0.950 no . .
C(9) H(9) 0.950 no . .
